data_4033312
loop_
_publ_author_name
'Ma, Haichao'
'Zhang, Xiaoyan'
'Chen, Liangliang'
'Yu, Wei'

_publ_section_title
;
 A Domino Azidation/C-H Amination Approach toward Trifluoromethyl
 Substituted Imidazoles.
;
_journal_issue 22
_journal_name_full 'The Journal of organic chemistry'
_journal_page_first 11841
_journal_page_last 11847
_journal_paper_doi 10.1021/acs.joc.7b01361
_journal_volume 82
_journal_year 2017
_chemical_formula_moiety 'C13 H10 Br F3 N2 O2'
_chemical_formula_sum 'C13 H10 Br F3 N2 O2'
_chemical_formula_weight 363.14
_space_group_crystal_system triclinic
_space_group_IT_number 2
_space_group_name_Hall '-P 1'
_space_group_name_H-M_alt 'P -1'
_symmetry_space_group_name_Hall '-P 1'
_symmetry_space_group_name_H-M 'P -1'
_atom_sites_solution_hydrogens geom
_atom_sites_solution_primary iterative
_audit_creation_date 2017-05-24
_audit_creation_method
;
Olex2 1.2
(compiled 2017.03.28 svn.r3405 for OlexSys, GUI svn.r5337)
;
_cell_angle_alpha 85.354(7)
_cell_angle_beta 76.767(7)
_cell_angle_gamma 64.817(9)
_cell_formula_units_Z 2
_cell_length_a 8.0597(7)
_cell_length_b 8.0602(7)
_cell_length_c 12.2760(10)
_cell_measurement_reflns_used 1089
_cell_measurement_temperature 291.9(3)
_cell_measurement_theta_max 24.9610
_cell_measurement_theta_min 4.1250
_cell_volume 702.40(12)
_computing_cell_refinement
;
CrysAlisPro, Agilent Technologies,
Version 1.171.36.28 (release 01-02-2013 CrysAlis171 .NET)
(compiled Feb  1 2013,16:14:44)
;
_computing_data_collection
;
CrysAlisPro, Agilent Technologies,
Version 1.171.36.28 (release 01-02-2013 CrysAlis171 .NET)
(compiled Feb  1 2013,16:14:44)
;
_computing_data_reduction
;
CrysAlisPro, Agilent Technologies,
Version 1.171.36.28 (release 01-02-2013 CrysAlis171 .NET)
(compiled Feb  1 2013,16:14:44)
;
_computing_molecular_graphics 'Olex2 (Dolomanov et al., 2009)'
_computing_publication_material 'Olex2 (Dolomanov et al., 2009)'
_computing_structure_refinement 'ShelXL (Sheldrick, 2015)'
_computing_structure_solution
;
Superflip (Palatinus & Chapuis, 2007;Palatinus & van der Lee, 2008;
Palatinus et al., 2012)
;
_diffrn_ambient_temperature 291.9(3)
_diffrn_detector_area_resol_mean 16.0733
_diffrn_measured_fraction_theta_full 0.996
_diffrn_measured_fraction_theta_max 0.997
_diffrn_measurement_details
;
#__ type_ start__ end____ width___ exp.time_
  1 omega   -2.00   24.00   1.0000    4.0000
omega____ theta____ kappa____ phi______ frames
    -      -19.5055  -99.0000   90.0000 26

#__ type_ start__ end____ width___ exp.time_
  2 omega    5.00   57.00   1.0000    4.0000
omega____ theta____ kappa____ phi______ frames
    -       22.7867   57.0000  -60.0000 52

#__ type_ start__ end____ width___ exp.time_
  3 omega  -48.00   38.00   1.0000    4.0000
omega____ theta____ kappa____ phi______ frames
    -       22.7867  -57.0000 -180.0000 86

#__ type_ start__ end____ width___ exp.time_
  4 omega  -49.00   47.00   1.0000    4.0000
omega____ theta____ kappa____ phi______ frames
    -       22.7867  -77.0000   90.0000 96

#__ type_ start__ end____ width___ exp.time_
  5 omega   -1.00   25.00   1.0000    4.0000
omega____ theta____ kappa____ phi______ frames
    -       22.7867   57.0000   90.0000 26

#__ type_ start__ end____ width___ exp.time_
  6 omega  -40.00   46.00   1.0000    4.0000
omega____ theta____ kappa____ phi______ frames
    -       22.7867  -57.0000  -60.0000 86
;
_diffrn_measurement_device_type 'SuperNova, Dual, Cu at zero, Eos'
_diffrn_measurement_method '\w scans'
_diffrn_orient_matrix_UB_11 0.0320421000
_diffrn_orient_matrix_UB_12 -0.0217583000
_diffrn_orient_matrix_UB_13 -0.0580732000
_diffrn_orient_matrix_UB_21 0.0473089000
_diffrn_orient_matrix_UB_22 -0.0938741000
_diffrn_orient_matrix_UB_23 0.0123206000
_diffrn_orient_matrix_UB_31 -0.0815693000
_diffrn_orient_matrix_UB_32 -0.0131827000
_diffrn_orient_matrix_UB_33 -0.0000416000
_diffrn_radiation_monochromator mirror
_diffrn_radiation_type MoK\a
_diffrn_radiation_wavelength 0.71073
_diffrn_reflns_av_R_equivalents 0.0445
_diffrn_reflns_av_unetI/netI 0.0832
_diffrn_reflns_Laue_measured_fraction_full 0.996
_diffrn_reflns_Laue_measured_fraction_max 0.997
_diffrn_reflns_limit_h_max 9
_diffrn_reflns_limit_h_min -9
_diffrn_reflns_limit_k_max 8
_diffrn_reflns_limit_k_min -9
_diffrn_reflns_limit_l_max 15
_diffrn_reflns_limit_l_min -15
_diffrn_reflns_number 4386
_diffrn_reflns_point_group_measured_fraction_full 0.996
_diffrn_reflns_point_group_measured_fraction_max 0.997
_diffrn_reflns_theta_full 25.242
_diffrn_reflns_theta_max 26.018
_diffrn_reflns_theta_min 3.633
_diffrn_source 'SuperNova (Mo) X-ray Source'
_exptl_absorpt_coefficient_mu 2.965
_exptl_absorpt_correction_T_max 1.00000
_exptl_absorpt_correction_T_min 0.55390
_exptl_absorpt_correction_type multi-scan
_exptl_absorpt_process_details
;
CrysAlisPro, Agilent Technologies,
Version 1.171.36.28 (release 01-02-2013 CrysAlis171 .NET)
(compiled Feb  1 2013,16:14:44)
Empirical absorption correction using spherical harmonics,
 implemented in SCALE3 ABSPACK scaling algorithm.
;
_exptl_crystal_colour 'clear light colourless'
_exptl_crystal_colour_lustre clear
_exptl_crystal_colour_modifier light
_exptl_crystal_colour_primary colourless
_exptl_crystal_density_diffrn 1.717
_exptl_crystal_description
;
;
_exptl_crystal_F_000 360
_exptl_crystal_size_max 0.23
_exptl_crystal_size_mid 0.21
_exptl_crystal_size_min 0.14
_refine_diff_density_max 0.427
_refine_diff_density_min -0.670
_refine_diff_density_rms 0.125
_refine_ls_extinction_method none
_refine_ls_goodness_of_fit_ref 1.029
_refine_ls_hydrogen_treatment constr
_refine_ls_matrix_type full
_refine_ls_number_parameters 191
_refine_ls_number_reflns 2742
_refine_ls_number_restraints 0
_refine_ls_restrained_S_all 1.029
_refine_ls_R_factor_all 0.1011
_refine_ls_R_factor_gt 0.0647
_refine_ls_shift/su_max 0.001
_refine_ls_shift/su_mean 0.000
_refine_ls_structure_factor_coef Fsqd
_refine_ls_weighting_details 'w=1/[\s^2^(Fo^2^)+(0.0762P)^2^+0.1683P] where P=(Fo^2^+2Fc^2^)/3'
_refine_ls_weighting_scheme calc
_refine_ls_wR_factor_gt 0.1434
_refine_ls_wR_factor_ref 0.1777
_reflns_Friedel_coverage 0.000
_reflns_number_gt 1767
_reflns_number_total 2742
_reflns_threshold_expression 'I > 2\s(I)'
_cod_data_source_file jo7b01361_si_003.cif
_cod_data_source_block mahch_pbr
_cod_original_cell_volume 702.40(11)
_cod_database_code 4033312
_shelx_shelxl_version_number 2014/7
_shelx_space_group_comment
;
The symmetry employed for this shelxl refinement is uniquely defined
by the following loop, which should always be used as a source of
symmetry information in preference to the above space-group names.
They are only intended as comments.
;
_reflns_odcompleteness_completeness 99.69
_reflns_odcompleteness_iscentric 1
_reflns_odcompleteness_theta 26.32
_olex2_refinement_description
;
1. Fixed Uiso
 At 1.2 times of:
  All C(H) groups, All C(H,H) groups, All N(H) groups
 At 1.5 times of:
  All C(H,H,H) groups
2.a Secondary CH2 refined with riding coordinates:
 C11(H11A,H11B)
2.b Aromatic/amide H refined with riding coordinates:
 N1(H1), C2(H2), C3(H3), C5(H5), C6(H6)
2.c Idealised Me refined as rotating group:
 C12(H12A,H12B,H12C)
;
_olex2_date_sample_data_collection 2017-05-03
_olex2_submission_special_instructions 'No special instructions were received'

loop_
_space_group_symop_operation_xyz
'x, y, z'
'-x, -y, -z'

loop_
_atom_site_label
_atom_site_type_symbol
_atom_site_fract_x
_atom_site_fract_y
_atom_site_fract_z
_atom_site_U_iso_or_equiv
_atom_site_adp_type
_atom_site_occupancy
_atom_site_site_symmetry_order
_atom_site_calc_flag
_atom_site_refinement_flags_posn
Br1 Br 0.45094(9) 0.66646(10) 0.87010(5) 0.0742(3) Uani 1 1 d .
F1 F 0.9522(6) 1.0601(10) 0.1990(5) 0.165(3) Uani 1 1 d .
F2 F 1.1670(10) 0.8203(8) 0.1222(3) 0.130(2) Uani 1 1 d .
F3 F 1.2302(7) 1.0217(6) 0.1717(4) 0.0997(15) Uani 1 1 d .
O1 O 1.5885(5) 0.5804(6) 0.3819(3) 0.0652(12) Uani 1 1 d .
O2 O 1.5329(5) 0.7491(6) 0.2296(3) 0.0634(11) Uani 1 1 d .
N1 N 1.2017(6) 0.6891(6) 0.4598(4) 0.0467(11) Uani 1 1 d .
H1 H 1.2625 0.6205 0.5077 0.056 Uiso 1 1 calc R
N2 N 0.9639(6) 0.8629(6) 0.3819(4) 0.0507(11) Uani 1 1 d .
C1 C 0.8804(7) 0.7346(7) 0.5655(4) 0.0462(12) Uani 1 1 d .
C2 C 0.6894(8) 0.8249(8) 0.5687(5) 0.0561(15) Uani 1 1 d .
H2 H 0.6475 0.8998 0.5100 0.067 Uiso 1 1 calc R
C3 C 0.5614(8) 0.8041(8) 0.6583(5) 0.0595(15) Uani 1 1 d .
H3 H 0.4335 0.8668 0.6608 0.071 Uiso 1 1 calc R
C4 C 0.6232(8) 0.6908(8) 0.7440(5) 0.0519(13) Uani 1 1 d .
C5 C 0.8132(8) 0.5964(9) 0.7400(5) 0.0600(15) Uani 1 1 d .
H5 H 0.8547 0.5188 0.7978 0.072 Uiso 1 1 calc R
C6 C 0.9408(8) 0.6168(8) 0.6509(5) 0.0560(15) Uani 1 1 d .
H6 H 1.0687 0.5511 0.6478 0.067 Uiso 1 1 calc R
C7 C 1.0133(7) 0.7615(7) 0.4698(5) 0.0462(12) Uani 1 1 d .
C8 C 1.1253(8) 0.8521(7) 0.3141(5) 0.0489(13) Uani 1 1 d .
C9 C 1.2791(7) 0.7443(7) 0.3597(4) 0.0455(12) Uani 1 1 d .
C10 C 1.4813(7) 0.6826(8) 0.3268(5) 0.0490(13) Uani 1 1 d .
C11 C 1.7346(8) 0.6908(10) 0.1843(5) 0.0684(18) Uani 1 1 d .
H11A H 1.7991 0.5580 0.1818 0.082 Uiso 1 1 calc R
H11B H 1.7874 0.7380 0.2311 0.082 Uiso 1 1 calc R
C12 C 1.7565(11) 0.7641(13) 0.0707(6) 0.096(3) Uani 1 1 d .
H12A H 1.7072 0.7137 0.0246 0.144 Uiso 1 1 calc GR
H12B H 1.8872 0.7313 0.0393 0.144 Uiso 1 1 calc GR
H12C H 1.6894 0.8953 0.0741 0.144 Uiso 1 1 calc GR
C13 C 1.1172(9) 0.9419(10) 0.2032(6) 0.0639(17) Uani 1 1 d .

loop_
_atom_site_aniso_label
_atom_site_aniso_U_11
_atom_site_aniso_U_22
_atom_site_aniso_U_33
_atom_site_aniso_U_23
_atom_site_aniso_U_13
_atom_site_aniso_U_12
Br1 0.0539(5) 0.0966(6) 0.0623(5) 0.0156(4) -0.0016(3) -0.0302(4)
F1 0.058(3) 0.232(7) 0.129(4) 0.120(5) -0.027(3) -0.007(3)
F2 0.233(7) 0.136(4) 0.048(3) 0.025(3) -0.041(3) -0.102(5)
F3 0.105(3) 0.112(3) 0.107(3) 0.065(3) -0.045(3) -0.069(3)
O1 0.043(2) 0.097(3) 0.052(3) 0.026(2) -0.019(2) -0.026(2)
O2 0.048(2) 0.089(3) 0.053(3) 0.028(2) -0.016(2) -0.031(2)
N1 0.037(2) 0.058(3) 0.043(3) 0.012(2) -0.014(2) -0.016(2)
N2 0.041(3) 0.056(3) 0.048(3) 0.013(2) -0.011(2) -0.015(2)
C1 0.037(3) 0.053(3) 0.041(3) 0.008(2) -0.010(2) -0.011(2)
C2 0.036(3) 0.071(4) 0.048(3) 0.018(3) -0.012(3) -0.012(3)
C3 0.034(3) 0.072(4) 0.056(4) 0.009(3) -0.010(3) -0.008(3)
C4 0.043(3) 0.060(4) 0.047(3) 0.004(3) -0.006(3) -0.018(3)
C5 0.046(3) 0.077(4) 0.046(3) 0.013(3) -0.008(3) -0.018(3)
C6 0.036(3) 0.063(4) 0.055(4) 0.012(3) -0.011(3) -0.009(3)
C7 0.037(3) 0.047(3) 0.046(3) 0.008(2) -0.011(2) -0.010(2)
C8 0.043(3) 0.049(3) 0.051(3) 0.013(2) -0.014(3) -0.017(2)
C9 0.039(3) 0.050(3) 0.046(3) 0.009(2) -0.012(3) -0.016(2)
C10 0.038(3) 0.070(4) 0.041(3) 0.010(3) -0.014(2) -0.024(3)
C11 0.042(3) 0.101(5) 0.064(4) 0.021(3) -0.008(3) -0.036(3)
C12 0.074(5) 0.152(8) 0.059(5) 0.031(5) -0.007(4) -0.054(5)
C13 0.050(4) 0.088(5) 0.053(4) 0.022(3) -0.018(3) -0.030(3)

loop_
_atom_type_symbol
_atom_type_description
_atom_type_scat_dispersion_real
_atom_type_scat_dispersion_imag
_atom_type_scat_source
C C 0.0033 0.0016 'International Tables Vol C Tables 4.2.6.8 and 6.1.1.4'
H H 0.0000 0.0000 'International Tables Vol C Tables 4.2.6.8 and 6.1.1.4'
Br Br -0.2901 2.4595 'International Tables Vol C Tables 4.2.6.8 and 6.1.1.4'
F F 0.0171 0.0103 'International Tables Vol C Tables 4.2.6.8 and 6.1.1.4'
N N 0.0061 0.0033 'International Tables Vol C Tables 4.2.6.8 and 6.1.1.4'
O O 0.0106 0.0060 'International Tables Vol C Tables 4.2.6.8 and 6.1.1.4'

loop_
_geom_angle_atom_site_label_1
_geom_angle_atom_site_label_2
_geom_angle_atom_site_label_3
_geom_angle
C10 O2 C11 117.7(4)
C7 N1 H1 125.9
C7 N1 C9 108.1(4)
C9 N1 H1 125.9
C7 N2 C8 105.7(4)
C2 C1 C7 119.2(4)
C6 C1 C2 119.1(5)
C6 C1 C7 121.7(5)
C1 C2 H2 119.8
C3 C2 C1 120.3(5)
C3 C2 H2 119.8
C2 C3 H3 120.0
C4 C3 C2 119.9(5)
C4 C3 H3 120.0
C3 C4 Br1 120.8(4)
C3 C4 C5 120.1(5)
C5 C4 Br1 119.1(4)
C4 C5 H5 119.9
C6 C5 C4 120.1(5)
C6 C5 H5 119.9
C1 C6 H6 119.8
C5 C6 C1 120.4(5)
C5 C6 H6 119.8
N1 C7 C1 124.8(5)
N2 C7 N1 110.9(5)
N2 C7 C1 124.3(5)
N2 C8 C9 111.4(5)
N2 C8 C13 118.4(5)
C9 C8 C13 130.1(5)
N1 C9 C8 103.9(4)
N1 C9 C10 119.6(4)
C8 C9 C10 136.5(5)
O1 C10 O2 124.5(5)
O1 C10 C9 123.3(5)
O2 C10 C9 112.2(4)
O2 C11 H11A 110.3
O2 C11 H11B 110.3
O2 C11 C12 107.3(5)
H11A C11 H11B 108.5
C12 C11 H11A 110.3
C12 C11 H11B 110.3
C11 C12 H12A 109.5
C11 C12 H12B 109.5
C11 C12 H12C 109.5
H12A C12 H12B 109.5
H12A C12 H12C 109.5
H12B C12 H12C 109.5
F1 C13 F2 106.3(6)
F1 C13 F3 107.5(6)
F1 C13 C8 112.2(6)
F2 C13 C8 111.1(6)
F3 C13 F2 103.9(6)
F3 C13 C8 115.2(5)

loop_
_geom_bond_atom_site_label_1
_geom_bond_atom_site_label_2
_geom_bond_distance
Br1 C4 1.887(5)
F1 C13 1.275(8)
F2 C13 1.324(8)
F3 C13 1.301(7)
O1 C10 1.206(6)
O2 C10 1.321(6)
O2 C11 1.467(7)
N1 H1 0.8600
N1 C7 1.354(6)
N1 C9 1.376(6)
N2 C7 1.330(6)
N2 C8 1.346(6)
C1 C2 1.387(7)
C1 C6 1.384(7)
C1 C7 1.468(7)
C2 H2 0.9300
C2 C3 1.379(7)
C3 H3 0.9300
C3 C4 1.373(7)
C4 C5 1.381(8)
C5 H5 0.9300
C5 C6 1.371(8)
C6 H6 0.9300
C8 C9 1.388(7)
C8 C13 1.490(8)
C9 C10 1.452(7)
C11 H11A 0.9700
C11 H11B 0.9700
C11 C12 1.473(8)
C12 H12A 0.9600
C12 H12B 0.9600
C12 H12C 0.9600

loop_
_geom_torsion_atom_site_label_1
_geom_torsion_atom_site_label_2
_geom_torsion_atom_site_label_3
_geom_torsion_atom_site_label_4
_geom_torsion
Br1 C4 C5 C6 -177.8(5)
N1 C9 C10 O1 1.7(9)
N1 C9 C10 O2 -179.2(5)
N2 C8 C9 N1 0.2(7)
N2 C8 C9 C10 179.1(6)
N2 C8 C13 F1 18.0(9)
N2 C8 C13 F2 -100.8(7)
N2 C8 C13 F3 141.4(6)
C1 C2 C3 C4 -1.3(10)
C2 C1 C6 C5 -3.0(9)
C2 C1 C7 N1 176.4(5)
C2 C1 C7 N2 -2.6(9)
C2 C3 C4 Br1 177.8(5)
C2 C3 C4 C5 -0.6(10)
C3 C4 C5 C6 0.6(10)
C4 C5 C6 C1 1.2(10)
C6 C1 C2 C3 3.1(9)
C6 C1 C7 N1 -5.8(9)
C6 C1 C7 N2 175.2(6)
C7 N1 C9 C8 0.3(6)
C7 N1 C9 C10 -178.8(5)
C7 N2 C8 C9 -0.7(7)
C7 N2 C8 C13 175.7(5)
C7 C1 C2 C3 -179.0(6)
C7 C1 C6 C5 179.1(6)
C8 N2 C7 N1 0.9(6)
C8 N2 C7 C1 180.0(5)
C8 C9 C10 O1 -177.1(7)
C8 C9 C10 O2 2.0(10)
C9 N1 C7 N2 -0.7(6)
C9 N1 C7 C1 -179.9(5)
C9 C8 C13 F1 -166.5(7)
C9 C8 C13 F2 74.7(8)
C9 C8 C13 F3 -43.1(10)
C10 O2 C11 C12 173.1(6)
C11 O2 C10 O1 1.7(9)
C11 O2 C10 C9 -177.4(5)
C13 C8 C9 N1 -175.5(6)
C13 C8 C9 C10 3.4(12)
